data_4134123
loop_
_publ_author_name
'Zhang, Qian'
'Zhang, Yan-E'
'Tong, Shuo'
'Wang, Mei-Xiang'

_publ_section_title
;
 Hydrocarbon Belts with Truncated Cone Structures.
;
_journal_issue 3
_journal_name_full 'Journal of the American Chemical Society'
_journal_page_first 1196
_journal_page_last 1199
_journal_paper_doi 10.1021/jacs.9b12181
_journal_volume 142
_journal_year 2020
_chemical_formula_moiety 'C48 H56, C2 H3 N'
_chemical_formula_sum 'C50 H59 N'
_chemical_formula_weight 673.98
_space_group_crystal_system monoclinic
_space_group_IT_number 14
_space_group_name_Hall '-P 2yn'
_space_group_name_H-M_alt 'P 1 21/n 1'
_atom_sites_solution_hydrogens geom
_atom_sites_solution_primary dual
_audit_creation_date 2019-11-02
_audit_creation_method
;
Olex2 1.2
(compiled 2018.05.29 svn.r3508 for OlexSys, GUI svn.r5506)
;
_cell_angle_alpha 90
_cell_angle_beta 97.9140(10)
_cell_angle_gamma 90
_cell_formula_units_Z 4
_cell_length_a 14.1678(2)
_cell_length_b 17.2717(3)
_cell_length_c 17.8226(2)
_cell_measurement_reflns_used 10700
_cell_measurement_temperature 170.00(10)
_cell_measurement_theta_max 75.0550
_cell_measurement_theta_min 3.5550
_cell_volume 4319.69(11)
_computing_cell_refinement 'CrysAlisPro 1.171.40.14e (Rigaku OD, 2018)'
_computing_data_collection 'CrysAlisPro 1.171.40.14e (Rigaku OD, 2018)'
_computing_data_reduction 'CrysAlisPro 1.171.40.14e (Rigaku OD, 2018)'
_computing_molecular_graphics 'Olex2 (Dolomanov et al., 2009)'
_computing_publication_material 'Olex2 (Dolomanov et al., 2009)'
_computing_structure_refinement 'ShelXL (Sheldrick, 2015)'
_computing_structure_solution 'ShelXT (Sheldrick, 2015)'
_diffrn_ambient_environment N~2~
_diffrn_ambient_temperature 170.00(10)
_diffrn_detector 'CCD plate'
_diffrn_detector_type HyPix
_diffrn_measured_fraction_theta_full 1.000
_diffrn_measured_fraction_theta_max 0.966
_diffrn_measurement_details
;
List of Runs (angles in degrees, time in seconds):

  # Type    Start    End  Width  t~exp~   \w     \q     \k     \f   Frames
--------------------------------------------------------------------------
  1  \w   -123.00 -34.00   0.50    0.05    --  -47.20 -18.00-174.00  178
  2  \w    -40.00 -15.00   0.50    0.05    --  -47.20  18.00  -5.00   50
  3  \w     34.00  91.00   0.50    0.05    --   47.20  18.00  -5.00  114
  4  \w    -13.00  47.00   0.50    0.05    --   47.20 -18.00-174.00  120
  5  \w    -92.00 -67.00   0.50    0.08    --  -99.00  18.00  -5.00   50
  6  \w   -137.00 -86.00   0.50    0.08    --  -99.00 -18.00-174.00  102
  7  \w     29.00 104.00   0.50    0.08    --  103.25 -18.00-174.00  150
  8  \w     90.00 169.00   0.50    0.08    --  103.25  18.00  -5.00  158
  9  \w     17.00  93.00   0.50    0.05    --   47.20-125.00  90.00  152
 10  \w   -111.00 -28.00   0.50    0.08    --  -99.00  45.00-150.00  166
 11  \w    -60.00 -26.00   0.50    0.08    --  -99.00 125.00  30.00   68
 12  \w   -103.00 -66.00   0.50    0.08    --  -99.00 125.00  30.00   74
 13  \w     35.00 115.00   0.50    0.08    --  103.25 -30.00  60.00  160
 14  \w    111.00 136.00   0.50    0.08    --  103.25  45.00-150.00   50
 15  \w     70.00  96.00   0.50    0.08    --  103.25 -94.00-180.00   52
 16  \w     43.00 114.00   0.50    0.08    --  103.25 -30.00 -30.00  142
 17  \w     31.00  93.00   0.50    0.08    --  103.25 -94.00-120.00  124
 18  \w     63.00 109.00   0.50    0.08    --  103.25 -94.00 150.00   92
;
_diffrn_measurement_device 'four-circle diffractometer'
_diffrn_measurement_device_type 'XtaLAB Synergy R, HyPix'
_diffrn_measurement_method '\w scans'
_diffrn_orient_matrix_type 'CrysAlisPro convention (1999,Acta A55,543-557)'
_diffrn_orient_matrix_UB_11 0.0702380000
_diffrn_orient_matrix_UB_12 -0.0003039000
_diffrn_orient_matrix_UB_13 0.0741081000
_diffrn_orient_matrix_UB_21 -0.0819454000
_diffrn_orient_matrix_UB_22 -0.0214511000
_diffrn_orient_matrix_UB_23 0.0446781000
_diffrn_orient_matrix_UB_31 0.0200337000
_diffrn_orient_matrix_UB_32 -0.0865806000
_diffrn_orient_matrix_UB_33 -0.0113317000
_diffrn_radiation_monochromator mirror
_diffrn_radiation_probe x-ray
_diffrn_radiation_type CuK\a
_diffrn_radiation_wavelength 1.54184
_diffrn_reflns_av_R_equivalents 0.0552
_diffrn_reflns_av_unetI/netI 0.0551
_diffrn_reflns_Laue_measured_fraction_full 1.000
_diffrn_reflns_Laue_measured_fraction_max 0.966
_diffrn_reflns_limit_h_max 17
_diffrn_reflns_limit_h_min -17
_diffrn_reflns_limit_k_max 10
_diffrn_reflns_limit_k_min -21
_diffrn_reflns_limit_l_max 22
_diffrn_reflns_limit_l_min -22
_diffrn_reflns_number 31399
_diffrn_reflns_point_group_measured_fraction_full 1.000
_diffrn_reflns_point_group_measured_fraction_max 0.966
_diffrn_reflns_theta_full 67.684
_diffrn_reflns_theta_max 75.314
_diffrn_reflns_theta_min 3.580
_diffrn_source 'Rotating-anode X-ray tube'
_diffrn_source_type 'PhotonJet R (Cu) X-ray Source'
_exptl_absorpt_coefficient_mu 0.436
_exptl_absorpt_correction_T_max 1.00000
_exptl_absorpt_correction_T_min 0.63178
_exptl_absorpt_correction_type multi-scan
_exptl_absorpt_process_details
;
CrysAlisPro 1.171.40.14e (Rigaku Oxford Diffraction, 2018)
Empirical absorption correction using spherical harmonics,
 implemented in SCALE3 ABSPACK scaling algorithm.
;
_exptl_crystal_colour colourless
_exptl_crystal_colour_primary colourless
_exptl_crystal_density_diffrn 1.036
_exptl_crystal_description plate
_exptl_crystal_F_000 1464
_exptl_crystal_size_max 0.4
_exptl_crystal_size_mid 0.3
_exptl_crystal_size_min 0.1
_refine_diff_density_max 1.176
_refine_diff_density_min -0.511
_refine_diff_density_rms 0.060
_refine_ls_extinction_method none
_refine_ls_goodness_of_fit_ref 1.066
_refine_ls_hydrogen_treatment constr
_refine_ls_matrix_type full
_refine_ls_number_parameters 465
_refine_ls_number_reflns 8635
_refine_ls_number_restraints 0
_refine_ls_restrained_S_all 1.066
_refine_ls_R_factor_all 0.0773
_refine_ls_R_factor_gt 0.0616
_refine_ls_shift/su_max 0.000
_refine_ls_shift/su_mean 0.000
_refine_ls_structure_factor_coef Fsqd
_refine_ls_weighting_details 'w=1/[\s^2^(Fo^2^)+(0.1024P)^2^+1.3923P] where P=(Fo^2^+2Fc^2^)/3'
_refine_ls_weighting_scheme calc
_refine_ls_wR_factor_gt 0.1735
_refine_ls_wR_factor_ref 0.1885
_reflns_Friedel_coverage 0.000
_reflns_number_gt 6567
_reflns_number_total 8635
_reflns_threshold_expression 'I > 2\s(I)'
_cod_data_source_file ja9b12181_si_007.cif
_cod_data_source_block exp_61
_cod_database_code 4134123
_shelx_shelxl_version_number 2014/7
_chemical_oxdiff_formula chn
_shelx_space_group_comment
;
The symmetry employed for this shelxl refinement is uniquely defined
by the following loop, which should always be used as a source of
symmetry information in preference to the above space-group names.
They are only intended as comments.
;
_shelx_estimated_absorpt_t_max 0.958
_shelx_estimated_absorpt_t_min 0.845
_reflns_odcompleteness_completeness 99.98
_reflns_odcompleteness_iscentric 1
_reflns_odcompleteness_theta 66.97
_olex2_refinement_description
;
1. Fixed Uiso
 At 1.2 times of:
  All C(H) groups, All C(H,H) groups
 At 1.5 times of:
  All C(H,H,H) groups
2.a Ternary CH refined with riding coordinates:
 C17(H17), C5(H5), C13(H13), C9(H9)
2.b Secondary CH2 refined with riding coordinates:
 C47(H47A,H47B), C37(H37A,H37B), C44(H44A,H44B), C38(H38A,H38B), C19(H19A,
 H19B), C48(H48A,H48B), C20(H20A,H20B), C41(H41A,H41B), C27(H27A,H27B),
 C36(H36A,H36B), C31(H31A,H31B), C26(H26A,H26B), C45(H45A,H45B), C39(H39A,H39B),
  C42(H42A,H42B), C32(H32A,H32B)
2.c Aromatic/amide H refined with riding coordinates:
 C3(H3), C22(H22), C7(H7), C15(H15), C11(H11), C24(H24), C29(H29), C34(H34)
2.d Idealised Me refined as rotating group:
 C49(H49A,H49B,H49C), C57(H57A,H57B,H57C), C40(H40A,H40B,H40C), C46(H46A,H46B,
 H46C), C43(H43A,H43B,H43C)
;
_olex2_submission_special_instructions 'No special instructions were received'
_oxdiff_exptl_absorpt_empirical_details
;
Empirical correction (ABSPACK) includes:
- Absorption correction using spherical harmonics
- Frame scaling
;
_oxdiff_exptl_absorpt_empirical_full_max 1.688
_oxdiff_exptl_absorpt_empirical_full_min 0.627

loop_
_space_group_symop_operation_xyz
'x, y, z'
'-x+1/2, y+1/2, -z+1/2'
'-x, -y, -z'
'x-1/2, -y-1/2, z-1/2'

loop_
_atom_site_label
_atom_site_type_symbol
_atom_site_fract_x
_atom_site_fract_y
_atom_site_fract_z
_atom_site_U_iso_or_equiv
_atom_site_adp_type
_atom_site_occupancy
_atom_site_site_symmetry_order
_atom_site_calc_flag
_atom_site_refinement_flags_posn
C2 C 0.83995(12) 0.81755(10) 0.41092(9) 0.0259(4) Uani 1 1 d .
C23 C 0.90828(12) 0.87532(11) 0.40705(10) 0.0284(4) Uani 1 1 d .
C4 C 0.73786(12) 0.91054(11) 0.46369(9) 0.0272(4) Uani 1 1 d .
C3 C 0.75604(13) 0.83611(10) 0.43886(9) 0.0260(4) Uani 1 1 d .
H3 H 0.7095 0.7969 0.4411 0.031 Uiso 1 1 calc R
C22 C 0.88958(13) 0.94993(11) 0.43108(10) 0.0296(4) Uani 1 1 d .
H22 H 0.9359 0.9892 0.4283 0.036 Uiso 1 1 calc R
C21 C 0.80544(13) 0.96883(11) 0.45896(9) 0.0277(4) Uani 1 1 d .
C16 C 0.83761(13) 0.75154(10) 0.29153(10) 0.0281(4) Uani 1 1 d .
C7 C 0.51955(13) 0.93749(11) 0.36852(10) 0.0288(4) Uani 1 1 d .
H7 H 0.4983 0.8874 0.3806 0.035 Uiso 1 1 calc R
C10 C 0.47756(13) 0.90645(11) 0.18051(10) 0.0311(4) Uani 1 1 d .
C15 C 0.75239(13) 0.72935(10) 0.24854(10) 0.0278(4) Uani 1 1 d .
H15 H 0.7088 0.6986 0.2716 0.033 Uiso 1 1 calc R
C18 C 0.62059(13) 1.04794(11) 0.40176(10) 0.0287(4) Uani 1 1 d .
C6 C 0.58951(13) 0.97404(11) 0.41938(10) 0.0282(4) Uani 1 1 d .
C17 C 0.85572(13) 0.73821(10) 0.37715(10) 0.0276(4) Uani 1 1 d .
H17 H 0.9248 0.7253 0.3906 0.033 Uiso 1 1 calc R
C12 C 0.57985(14) 0.81394(11) 0.12728(10) 0.0311(4) Uani 1 1 d .
C8 C 0.47989(13) 0.97200(11) 0.30061(10) 0.0299(4) Uani 1 1 d .
C5 C 0.64193(13) 0.93222(11) 0.48802(10) 0.0286(4) Uani 1 1 d .
H5 H 0.6549 0.9713 0.5296 0.034 Uiso 1 1 calc R
C14 C 0.72870(14) 0.75081(11) 0.17260(10) 0.0309(4) Uani 1 1 d .
C11 C 0.51585(13) 0.83260(11) 0.17663(10) 0.0311(4) Uani 1 1 d .
H11 H 0.4974 0.7934 0.2091 0.037 Uiso 1 1 calc R
C25 C 0.51086(13) 1.04619(11) 0.28321(10) 0.0311(4) Uani 1 1 d .
C24 C 0.58019(14) 1.08285(11) 0.33439(10) 0.0300(4) Uani 1 1 d .
H24 H 0.6005 1.1334 0.3229 0.036 Uiso 1 1 calc R
C29 C 0.56890(15) 0.94580(12) 0.08312(10) 0.0348(4) Uani 1 1 d .
H29 H 0.5871 0.9849 0.0505 0.042 Uiso 1 1 calc R
C35 C 0.90258(13) 0.79587(11) 0.25719(10) 0.0315(4) Uani 1 1 d .
C47 C 0.79884(14) 0.67192(11) 0.40602(10) 0.0320(4) Uani 1 1 d .
H47A H 0.8086 0.6245 0.3768 0.038 Uiso 1 1 calc R
H47B H 0.7302 0.6850 0.3967 0.038 Uiso 1 1 calc R
C28 C 0.50511(14) 0.96467(11) 0.13295(10) 0.0331(4) Uani 1 1 d .
C30 C 0.60724(14) 0.87174(12) 0.07916(10) 0.0348(4) Uani 1 1 d .
C37 C 1.00171(13) 0.85683(13) 0.37917(12) 0.0364(4) Uani 1 1 d .
H37A H 1.0368 0.8197 0.4151 0.044 Uiso 1 1 calc R
H37B H 1.0399 0.9050 0.3812 0.044 Uiso 1 1 calc R
C33 C 0.79347(15) 0.79538(12) 0.13840(10) 0.0345(4) Uani 1 1 d .
C13 C 0.62990(14) 0.73583(11) 0.12970(10) 0.0329(4) Uani 1 1 d .
H13 H 0.6381 0.7220 0.0765 0.040 Uiso 1 1 calc R
C34 C 0.87905(14) 0.81608(12) 0.18125(11) 0.0351(4) Uani 1 1 d .
H34 H 0.9236 0.8454 0.1577 0.042 Uiso 1 1 calc R
C44 C 0.58897(14) 0.86476(12) 0.51913(11) 0.0346(4) Uani 1 1 d .
H44A H 0.5809 0.8226 0.4812 0.042 Uiso 1 1 calc R
H44B H 0.5248 0.8823 0.5277 0.042 Uiso 1 1 calc R
C9 C 0.41408(13) 0.92760(11) 0.23974(11) 0.0316(4) Uani 1 1 d .
H9 H 0.3649 0.9648 0.2157 0.038 Uiso 1 1 calc R
C38 C 0.57546(15) 0.66961(11) 0.16108(11) 0.0355(4) Uani 1 1 d .
H38A H 0.5623 0.6836 0.2125 0.043 Uiso 1 1 calc R
H38B H 0.6161 0.6228 0.1657 0.043 Uiso 1 1 calc R
C19 C 0.69530(15) 1.09150(12) 0.45406(12) 0.0374(4) Uani 1 1 d .
H19A H 0.6649 1.1100 0.4976 0.045 Uiso 1 1 calc R
H19B H 0.7128 1.1380 0.4266 0.045 Uiso 1 1 calc R
C48 C 0.82688(15) 0.65509(12) 0.49047(11) 0.0383(5) Uani 1 1 d .
H48A H 0.8934 0.6361 0.4990 0.046 Uiso 1 1 calc R
H48B H 0.8242 0.7038 0.5193 0.046 Uiso 1 1 calc R
C20 C 0.78905(14) 1.04977(12) 0.48643(11) 0.0349(4) Uani 1 1 d .
H20A H 0.8429 1.0824 0.4753 0.042 Uiso 1 1 calc R
H20B H 0.7919 1.0477 0.5422 0.042 Uiso 1 1 calc R
C41 C 0.36159(14) 0.85865(12) 0.26841(12) 0.0371(4) Uani 1 1 d .
H41A H 0.3292 0.8298 0.2242 0.044 Uiso 1 1 calc R
H41B H 0.4090 0.8235 0.2966 0.044 Uiso 1 1 calc R
C27 C 0.46371(17) 1.04492(12) 0.13472(11) 0.0406(5) Uani 1 1 d .
H27A H 0.3953 1.0416 0.1140 0.049 Uiso 1 1 calc R
H27B H 0.4947 1.0776 0.0995 0.049 Uiso 1 1 calc R
C36 C 0.99691(15) 0.82284(15) 0.29880(12) 0.0434(5) Uani 1 1 d .
H36A H 1.0224 0.8625 0.2668 0.052 Uiso 1 1 calc R
H36B H 1.0412 0.7783 0.3019 0.052 Uiso 1 1 calc R
C31 C 0.67635(17) 0.85359(14) 0.02413(11) 0.0430(5) Uani 1 1 d .
H31A H 0.6857 0.9014 -0.0045 0.052 Uiso 1 1 calc R
H31B H 0.6458 0.8152 -0.0127 0.052 Uiso 1 1 calc R
C26 C 0.47127(17) 1.08798(12) 0.21120(12) 0.0416(5) Uani 1 1 d .
H26A H 0.5110 1.1345 0.2073 0.050 Uiso 1 1 calc R
H26B H 0.4066 1.1064 0.2174 0.050 Uiso 1 1 calc R
C45 C 0.64236(17) 0.83355(15) 0.59352(13) 0.0469(5) Uani 1 1 d .
H45A H 0.7080 0.8194 0.5857 0.056 Uiso 1 1 calc R
H45B H 0.6468 0.8749 0.6323 0.056 Uiso 1 1 calc R
C39 C 0.48091(17) 0.65063(13) 0.11144(13) 0.0466(5) Uani 1 1 d .
H39A H 0.4444 0.6991 0.1000 0.056 Uiso 1 1 calc R
H39B H 0.4945 0.6283 0.0629 0.056 Uiso 1 1 calc R
C49 C 0.76309(18) 0.59595(15) 0.52007(14) 0.0518(6) Uani 1 1 d .
H49A H 0.7633 0.5483 0.4903 0.078 Uiso 1 1 calc GR
H49B H 0.6980 0.6163 0.5158 0.078 Uiso 1 1 calc GR
H49C H 0.7864 0.5848 0.5733 0.078 Uiso 1 1 calc GR
C42 C 0.28816(16) 0.88044(15) 0.31949(13) 0.0469(5) Uani 1 1 d .
H42A H 0.2335 0.9065 0.2891 0.056 Uiso 1 1 calc R
H42B H 0.3169 0.9171 0.3588 0.056 Uiso 1 1 calc R
C57 C 0.74031(18) 0.95820(16) 0.25188(13) 0.0523(6) Uani 1 1 d .
H57A H 0.6970 0.9336 0.2112 0.078 Uiso 1 1 calc GR
H57B H 0.7060 0.9983 0.2760 0.078 Uiso 1 1 calc GR
H57C H 0.7645 0.9191 0.2896 0.078 Uiso 1 1 calc GR
C32 C 0.77551(18) 0.82232(16) 0.05662(12) 0.0501(6) Uani 1 1 d .
H32A H 0.7898 0.7783 0.0245 0.060 Uiso 1 1 calc R
H32B H 0.8226 0.8634 0.0504 0.060 Uiso 1 1 calc R
C40 C 0.42095(19) 0.59424(17) 0.14921(16) 0.0598(7) Uani 1 1 d .
H40A H 0.3668 0.5773 0.1127 0.090 Uiso 1 1 calc GR
H40B H 0.3975 0.6196 0.1922 0.090 Uiso 1 1 calc GR
H40C H 0.4597 0.5492 0.1672 0.090 Uiso 1 1 calc GR
C56 C 0.8184(2) 0.99246(16) 0.22099(18) 0.0628(7) Uani 1 1 d .
C46 C 0.5944(2) 0.76376(18) 0.62248(18) 0.0694(8) Uani 1 1 d .
H46A H 0.5900 0.7225 0.5844 0.104 Uiso 1 1 calc GR
H46B H 0.5303 0.7780 0.6323 0.104 Uiso 1 1 calc GR
H46C H 0.6319 0.7455 0.6695 0.104 Uiso 1 1 calc GR
N55 N 0.8813(3) 1.01989(19) 0.1977(3) 0.1121(13) Uani 1 1 d .
C43 C 0.2526(2) 0.8074(2) 0.35797(18) 0.0708(8) Uani 1 1 d .
H43A H 0.2257 0.7705 0.3190 0.106 Uiso 1 1 calc GR
H43B H 0.2036 0.8223 0.3890 0.106 Uiso 1 1 calc GR
H43C H 0.3062 0.7832 0.3902 0.106 Uiso 1 1 calc GR

loop_
_atom_site_aniso_label
_atom_site_aniso_U_11
_atom_site_aniso_U_22
_atom_site_aniso_U_33
_atom_site_aniso_U_23
_atom_site_aniso_U_13
_atom_site_aniso_U_12
C2 0.0251(8) 0.0304(9) 0.0210(7) -0.0009(6) -0.0008(6) 0.0010(7)
C23 0.0228(8) 0.0364(10) 0.0253(8) -0.0007(7) 0.0011(6) -0.0016(7)
C4 0.0267(9) 0.0343(10) 0.0205(7) 0.0027(7) 0.0028(6) 0.0002(7)
C3 0.0259(9) 0.0282(9) 0.0236(8) 0.0032(7) 0.0024(6) -0.0021(7)
C22 0.0267(9) 0.0323(10) 0.0292(8) -0.0015(7) 0.0013(7) -0.0052(7)
C21 0.0282(9) 0.0298(9) 0.0245(8) -0.0014(7) 0.0014(7) -0.0018(7)
C16 0.0291(9) 0.0274(9) 0.0276(8) -0.0023(7) 0.0029(7) 0.0055(7)
C7 0.0258(9) 0.0294(9) 0.0321(9) 0.0029(7) 0.0068(7) 0.0020(7)
C10 0.0274(9) 0.0347(10) 0.0287(8) -0.0024(7) -0.0051(7) 0.0012(8)
C15 0.0300(9) 0.0253(8) 0.0274(8) -0.0015(7) 0.0021(7) 0.0040(7)
C18 0.0307(9) 0.0273(9) 0.0289(8) -0.0023(7) 0.0064(7) 0.0023(7)
C6 0.0267(9) 0.0316(9) 0.0276(8) 0.0012(7) 0.0080(7) 0.0029(7)
C17 0.0244(8) 0.0296(9) 0.0276(8) -0.0010(7) -0.0004(6) 0.0021(7)
C12 0.0333(10) 0.0318(10) 0.0253(8) -0.0009(7) -0.0062(7) 0.0022(8)
C8 0.0245(9) 0.0321(9) 0.0328(9) -0.0021(7) 0.0034(7) 0.0029(7)
C5 0.0291(9) 0.0310(9) 0.0268(8) 0.0012(7) 0.0073(7) -0.0002(7)
C14 0.0350(10) 0.0283(9) 0.0284(8) -0.0036(7) 0.0010(7) 0.0079(8)
C11 0.0307(9) 0.0303(9) 0.0299(9) 0.0013(7) -0.0044(7) 0.0000(7)
C25 0.0308(9) 0.0305(9) 0.0318(9) 0.0012(7) 0.0042(7) 0.0057(8)
C24 0.0343(10) 0.0251(9) 0.0314(9) 0.0002(7) 0.0068(7) 0.0021(7)
C29 0.0397(10) 0.0358(10) 0.0267(8) 0.0042(7) -0.0034(7) 0.0031(8)
C35 0.0305(9) 0.0319(10) 0.0330(9) -0.0037(7) 0.0074(7) 0.0030(8)
C47 0.0318(10) 0.0316(10) 0.0311(9) 0.0009(7) -0.0010(7) 0.0013(8)
C28 0.0344(10) 0.0337(10) 0.0281(9) 0.0011(7) -0.0070(7) 0.0031(8)
C30 0.0377(10) 0.0394(11) 0.0250(8) 0.0008(7) -0.0030(7) 0.0064(8)
C37 0.0239(9) 0.0446(12) 0.0404(10) -0.0061(9) 0.0034(7) -0.0016(8)
C33 0.0402(11) 0.0359(10) 0.0283(9) 0.0016(8) 0.0081(8) 0.0112(8)
C13 0.0393(10) 0.0313(10) 0.0263(8) -0.0044(7) -0.0021(7) 0.0049(8)
C34 0.0355(10) 0.0364(10) 0.0353(10) -0.0004(8) 0.0122(8) 0.0051(8)
C44 0.0310(10) 0.0386(11) 0.0369(10) 0.0068(8) 0.0142(8) 0.0029(8)
C9 0.0259(9) 0.0326(10) 0.0347(9) -0.0007(7) -0.0012(7) 0.0022(7)
C38 0.0385(11) 0.0307(10) 0.0343(9) -0.0046(8) -0.0056(8) 0.0025(8)
C19 0.0441(11) 0.0294(10) 0.0367(10) -0.0034(8) -0.0019(8) 0.0002(8)
C48 0.0401(11) 0.0395(11) 0.0334(10) 0.0066(8) -0.0019(8) 0.0027(9)
C20 0.0336(10) 0.0335(10) 0.0373(10) -0.0068(8) 0.0040(8) -0.0036(8)
C41 0.0291(10) 0.0411(11) 0.0406(10) -0.0044(8) 0.0031(8) -0.0033(8)
C27 0.0509(12) 0.0352(11) 0.0343(10) 0.0072(8) 0.0008(9) 0.0078(9)
C36 0.0328(11) 0.0575(14) 0.0418(11) -0.0111(10) 0.0119(9) -0.0069(10)
C31 0.0536(13) 0.0481(13) 0.0274(9) 0.0041(8) 0.0054(9) 0.0124(10)
C26 0.0530(13) 0.0318(11) 0.0371(10) 0.0014(8) -0.0042(9) 0.0064(9)
C45 0.0478(13) 0.0581(14) 0.0379(11) 0.0161(10) 0.0178(9) 0.0063(11)
C39 0.0454(12) 0.0419(12) 0.0461(12) -0.0087(9) -0.0158(10) 0.0021(10)
C49 0.0533(14) 0.0541(14) 0.0480(12) 0.0158(11) 0.0076(10) 0.0018(11)
C42 0.0337(11) 0.0582(14) 0.0497(12) -0.0086(11) 0.0085(9) -0.0006(10)
C57 0.0507(14) 0.0644(16) 0.0389(11) -0.0108(11) -0.0037(10) 0.0171(12)
C32 0.0523(14) 0.0660(16) 0.0337(10) 0.0133(10) 0.0122(9) 0.0158(12)
C40 0.0436(13) 0.0661(17) 0.0663(16) -0.0124(13) -0.0044(11) -0.0094(12)
C56 0.075(2) 0.0424(14) 0.0700(17) -0.0053(12) 0.0085(15) 0.0085(14)
C46 0.0778(19) 0.0671(18) 0.0709(18) 0.0350(15) 0.0375(15) 0.0156(15)
N55 0.125(3) 0.0651(19) 0.156(4) 0.000(2) 0.056(3) -0.0137(19)
C43 0.0523(16) 0.091(2) 0.0714(18) -0.0056(16) 0.0171(13) -0.0046(15)

loop_
_atom_type_symbol
_atom_type_description
_atom_type_scat_dispersion_real
_atom_type_scat_dispersion_imag
_atom_type_scat_source
C C 0.0181 0.0091 'International Tables Vol C Tables 4.2.6.8 and 6.1.1.4'
H H 0.0000 0.0000 'International Tables Vol C Tables 4.2.6.8 and 6.1.1.4'
N N 0.0311 0.0180 'International Tables Vol C Tables 4.2.6.8 and 6.1.1.4'

loop_
_geom_angle_atom_site_label_1
_geom_angle_atom_site_label_2
_geom_angle_atom_site_label_3
_geom_angle
C23 C2 C17 118.78(15)
C3 C2 C23 119.06(16)
C3 C2 C17 121.88(16)
C2 C23 C37 120.61(17)
C22 C23 C2 118.82(16)
C22 C23 C37 120.56(17)
C3 C4 C21 119.08(16)
C3 C4 C5 121.71(16)
C21 C4 C5 118.88(16)
C2 C3 C4 122.08(16)
C21 C22 C23 122.31(17)
C4 C21 C20 120.63(16)
C22 C21 C4 118.63(17)
C22 C21 C20 120.69(17)
C15 C16 C17 121.42(16)
C15 C16 C35 118.84(16)
C35 C16 C17 119.21(16)
C8 C7 C6 122.28(17)
C11 C10 C28 118.93(18)
C11 C10 C9 121.72(17)
C28 C10 C9 119.10(17)
C16 C15 C14 122.28(18)
C6 C18 C19 122.06(17)
C24 C18 C6 118.88(17)
C24 C18 C19 119.05(17)
C7 C6 C18 118.88(17)
C7 C6 C5 122.03(16)
C18 C6 C5 118.62(16)
C2 C17 C16 104.17(14)
C2 C17 C47 115.29(15)
C47 C17 C16 115.12(15)
C11 C12 C30 118.82(17)
C11 C12 C13 122.10(17)
C30 C12 C13 118.70(17)
C7 C8 C25 118.74(17)
C7 C8 C9 122.16(17)
C25 C8 C9 118.57(16)
C4 C5 C44 114.56(16)
C6 C5 C4 104.03(13)
C6 C5 C44 116.29(16)
C15 C14 C33 118.85(18)
C15 C14 C13 121.51(17)
C33 C14 C13 119.17(16)
C12 C11 C10 122.58(18)
C8 C25 C26 122.22(18)
C24 C25 C8 118.87(17)
C24 C25 C26 118.91(17)
C18 C24 C25 122.33(17)
C28 C29 C30 122.62(19)
C16 C35 C36 122.97(17)
C34 C35 C16 118.53(17)
C34 C35 C36 118.50(18)
C17 C47 C48 113.30(16)
C10 C28 C27 120.30(18)
C29 C28 C10 118.47(18)
C29 C28 C27 121.20(18)
C12 C30 C31 120.45(18)
C29 C30 C12 118.58(18)
C29 C30 C31 120.97(19)
C23 C37 C36 117.25(16)
C14 C33 C32 123.59(19)
C34 C33 C14 118.52(17)
C34 C33 C32 117.89(19)
C12 C13 C38 114.65(17)
C14 C13 C12 104.85(15)
C14 C13 C38 114.78(16)
C33 C34 C35 122.96(18)
C5 C44 C45 111.93(17)
C10 C9 C8 104.51(14)
C10 C9 C41 113.94(16)
C41 C9 C8 115.41(16)
C13 C38 C39 113.16(17)
C18 C19 C20 119.30(16)
C49 C48 C47 112.71(18)
C21 C20 C19 118.15(16)
C42 C41 C9 114.30(18)
C28 C27 C26 118.80(16)
C35 C36 C37 119.80(16)
C30 C31 C32 117.87(17)
C25 C26 C27 119.49(17)
C46 C45 C44 112.7(2)
C40 C39 C38 112.37(19)
C41 C42 C43 110.7(2)
C33 C32 C31 119.45(18)
N55 C56 C57 178.7(4)

loop_
_geom_bond_atom_site_label_1
_geom_bond_atom_site_label_2
_geom_bond_distance
C2 C23 1.399(3)
C2 C3 1.388(2)
C2 C17 1.525(2)
C23 C22 1.395(3)
C23 C37 1.511(3)
C4 C3 1.395(3)
C4 C21 1.400(3)
C4 C5 1.529(2)
C22 C21 1.392(3)
C21 C20 1.510(3)
C16 C15 1.392(3)
C16 C17 1.530(2)
C16 C35 1.401(3)
C7 C6 1.398(3)
C7 C8 1.396(3)
C10 C11 1.391(3)
C10 C28 1.405(3)
C10 C9 1.523(3)
C15 C14 1.399(3)
C18 C6 1.400(3)
C18 C24 1.394(3)
C18 C19 1.511(3)
C6 C5 1.523(2)
C17 C47 1.529(3)
C12 C11 1.385(3)
C12 C30 1.405(3)
C12 C13 1.522(3)
C8 C25 1.403(3)
C8 C9 1.535(3)
C5 C44 1.530(3)
C14 C33 1.400(3)
C14 C13 1.522(3)
C25 C24 1.397(3)
C25 C26 1.511(3)
C29 C28 1.390(3)
C29 C30 1.395(3)
C35 C34 1.393(3)
C35 C36 1.510(3)
C47 C48 1.531(3)
C28 C27 1.507(3)
C30 C31 1.511(3)
C37 C36 1.541(3)
C33 C34 1.388(3)
C33 C32 1.518(3)
C13 C38 1.528(3)
C44 C45 1.531(3)
C9 C41 1.529(3)
C38 C39 1.536(3)
C19 C20 1.551(3)
C48 C49 1.507(3)
C41 C42 1.521(3)
C27 C26 1.543(3)
C31 C32 1.542(3)
C45 C46 1.509(4)
C39 C40 1.510(4)
C42 C43 1.553(4)
C57 C56 1.429(4)
C56 N55 1.137(4)

loop_
_smtbx_masks_void_nr
_smtbx_masks_void_average_x
_smtbx_masks_void_average_y
_smtbx_masks_void_average_z
_smtbx_masks_void_volume
_smtbx_masks_void_count_electrons
1 0.000 0.000 0.000 382.5 117.5
2 0.500 0.500 0.500 382.5 117.5
